data_4036243
loop_
_publ_author_name
'Zhao, Ning'
'Xuan, Sunting'
'Fronczek, Frank R.'
'Smith, Kevin M.'
'Vicente, M Gra\,ca H'

_publ_section_title
;
 Stepwise Polychlorination of 8-Chloro-BODIPY and Regioselective
 Functionalization of 2,3,5,6,8-Pentachloro-BODIPY.
;
_journal_issue 16
_journal_name_full 'The Journal of organic chemistry'
_journal_page_first 8377
_journal_page_last 8383
_journal_paper_doi 10.1021/acs.joc.5b01147
_journal_volume 80
_journal_year 2015
_chemical_formula_moiety 'C44 H37 B F2 N2 O5'
_chemical_formula_sum 'C44 H37 B F2 N2 O5'
_chemical_formula_weight 722.57
_space_group_IT_number 15
_space_group_name_Hall '-C 2yc'
_space_group_name_H-M_alt 'C 1 2/c 1'
_symmetry_cell_setting monoclinic
_symmetry_space_group_name_Hall '-C 2yc'
_symmetry_space_group_name_H-M 'C 1 2/c 1'
_atom_sites_solution_hydrogens geom
_atom_sites_solution_primary direct
_atom_sites_solution_secondary difmap
_audit_creation_method SHELXL-97
_cell_angle_alpha 90
_cell_angle_beta 109.248(8)
_cell_angle_gamma 90
_cell_formula_units_Z 8
_cell_length_a 24.743(2)
_cell_length_b 16.398(2)
_cell_length_c 18.7139(19)
_cell_measurement_reflns_used 8038
_cell_measurement_temperature 90.0(5)
_cell_measurement_theta_max 61.41
_cell_measurement_theta_min 3.74
_cell_volume 7168.5(13)
_computing_cell_refinement 'Bruker SAINT'
_computing_data_collection 'Bruker APEX2'
_computing_data_reduction 'Bruker SAINT'
_computing_molecular_graphics 'ORTEP-3 for Windows (Farrugia, 2012)'
_computing_publication_material 'SHELXL-97 (Sheldrick, 2008)'
_computing_structure_refinement 'SHELXL-97 (Sheldrick, 2008)'
_computing_structure_solution 'SHELXS-97 (Sheldrick, 2008)'
_diffrn_ambient_temperature 90.0(5)
_diffrn_measured_fraction_theta_full 0.984
_diffrn_measured_fraction_theta_max 0.984
_diffrn_measurement_device_type 'Bruker Kappa APEX-II DUO'
_diffrn_measurement_method '\f and \w scans'
_diffrn_radiation_monochromator 'QUAZAR multilayer optics'
_diffrn_radiation_source 'I\mS microfocus'
_diffrn_radiation_type CuK\a
_diffrn_radiation_wavelength 1.54184
_diffrn_reflns_av_R_equivalents 0.0547
_diffrn_reflns_av_sigmaI/netI 0.0391
_diffrn_reflns_limit_h_max 28
_diffrn_reflns_limit_h_min -28
_diffrn_reflns_limit_k_max 18
_diffrn_reflns_limit_k_min -18
_diffrn_reflns_limit_l_max 21
_diffrn_reflns_limit_l_min -21
_diffrn_reflns_number 24364
_diffrn_reflns_theta_full 61.42
_diffrn_reflns_theta_max 61.42
_diffrn_reflns_theta_min 3.74
_exptl_absorpt_coefficient_mu 0.768
_exptl_absorpt_correction_T_max 0.9341
_exptl_absorpt_correction_T_min 0.7460
_exptl_absorpt_correction_type multi-scan
_exptl_absorpt_process_details 'SADABS (Sheldrick, 2004)'
_exptl_crystal_colour 'dark brown'
_exptl_crystal_density_diffrn 1.339
_exptl_crystal_density_method 'not measured'
_exptl_crystal_description needle
_exptl_crystal_F_000 3024
_exptl_crystal_size_max 0.32
_exptl_crystal_size_mid 0.10
_exptl_crystal_size_min 0.09
_refine_diff_density_max 0.184
_refine_diff_density_min -0.138
_refine_diff_density_rms 0.038
_refine_ls_extinction_method none
_refine_ls_goodness_of_fit_ref 1.023
_refine_ls_hydrogen_treatment constr
_refine_ls_matrix_type full
_refine_ls_number_parameters 492
_refine_ls_number_reflns 5468
_refine_ls_number_restraints 0
_refine_ls_restrained_S_all 1.023
_refine_ls_R_factor_all 0.0614
_refine_ls_R_factor_gt 0.0416
_refine_ls_shift/su_max 0.000
_refine_ls_shift/su_mean 0.000
_refine_ls_structure_factor_coef Fsqd
_refine_ls_weighting_details 'calc w=1/[\s^2^(Fo^2^)+(0.0668P)^2^+1.9809P] where P=(Fo^2^+2Fc^2^)/3'
_refine_ls_weighting_scheme calc
_refine_ls_wR_factor_gt 0.1094
_refine_ls_wR_factor_ref 0.1237
_reflns_number_gt 4072
_reflns_number_total 5468
_reflns_threshold_expression I>2\s(I)
_cod_data_source_file jo5b01147_si_003.cif
_cod_data_source_block NZhao52
_cod_depositor_comments
;
The following automatic conversions were performed:

data item '_symmetry_cell_setting' value 'Monoclinic' was changed to
'monoclinic' in accordance with the
/home/saulius/struct/COD-crude-data/automatic-downloads/DataCite-retrospective/ACS/depositions/lib/dictionaries/cif_core.dic
dictionary named 'cif_core.dic' version 2.4.2 last updated on
2011-04-26.

Automatic conversion script
Id: cif_fix_values 6909 2019-04-08 15:41:33Z antanas 
;
_cod_original_cell_volume 7168.6(14)
_cod_original_sg_symbol_Hall '-C 2yc '
_cod_original_sg_symbol_H-M 'C 2/c  '
_cod_database_code 4036243

loop_
_symmetry_equiv_pos_as_xyz
'x, y, z'
'-x, y, -z+1/2'
'x+1/2, y+1/2, z'
'-x+1/2, y+1/2, -z+1/2'
'-x, -y, -z'
'x, -y, z-1/2'
'-x+1/2, -y+1/2, -z'
'x+1/2, -y+1/2, z-1/2'

loop_
_atom_site_label
_atom_site_type_symbol
_atom_site_fract_x
_atom_site_fract_y
_atom_site_fract_z
_atom_site_U_iso_or_equiv
_atom_site_adp_type
_atom_site_occupancy
_atom_site_symmetry_multiplicity
_atom_site_calc_flag
_atom_site_refinement_flags
F1 F 0.48226(5) 0.28058(7) 0.63472(6) 0.0628(3) Uani 1 1 d .
F2 F 0.43890(5) 0.18171(7) 0.54956(6) 0.0635(3) Uani 1 1 d .
O1 O 0.69274(6) 0.12850(10) 0.60684(9) 0.0696(4) Uani 1 1 d .
O2 O 0.62250(7) 0.50808(9) 0.26004(8) 0.0672(4) Uani 1 1 d .
O3 O 0.20405(6) 0.64918(9) 0.35706(8) 0.0654(4) Uani 1 1 d .
O4 O 0.12309(6) 0.24416(9) 0.73382(8) 0.0662(4) Uani 1 1 d .
O5 O 0.44217(6) -0.01060(9) 0.81737(8) 0.0705(4) Uani 1 1 d .
N1 N 0.44821(7) 0.31915(11) 0.50446(9) 0.0581(4) Uani 1 1 d .
N2 N 0.37897(7) 0.28501(11) 0.57365(9) 0.0573(4) Uani 1 1 d .
C1 C 0.49699(9) 0.32646(13) 0.48518(12) 0.0586(5) Uani 1 1 d .
C2 C 0.49079(9) 0.39382(13) 0.43546(11) 0.0582(5) Uani 1 1 d .
C3 C 0.43774(9) 0.42740(13) 0.42631(12) 0.0596(5) Uani 1 1 d .
H3 H 0.4218 0.4736 0.3961 0.072 Uiso 1 1 calc R
C4 C 0.41133(9) 0.38210(13) 0.46877(12) 0.0578(5) Uani 1 1 d .
C5 C 0.36009(9) 0.39615(13) 0.48276(12) 0.0593(5) Uani 1 1 d .
C6 C 0.34362(9) 0.34649(13) 0.53254(12) 0.0573(5) Uani 1 1 d .
C7 C 0.29246(9) 0.34486(14) 0.54849(12) 0.0598(5) Uani 1 1 d .
H7 H 0.2608 0.3804 0.5275 0.072 Uiso 1 1 calc R
C8 C 0.29519(9) 0.28320(13) 0.59984(11) 0.0573(5) Uani 1 1 d .
C9 C 0.35005(9) 0.24593(13) 0.61435(12) 0.0580(5) Uani 1 1 d .
C10 C 0.54712(9) 0.27229(13) 0.51577(11) 0.0568(5) Uani 1 1 d .
C11 C 0.54278(10) 0.18838(14) 0.51048(12) 0.0603(6) Uani 1 1 d .
H11 H 0.5064 0.1645 0.4860 0.072 Uiso 1 1 calc R
C12 C 0.58993(9) 0.13778(14) 0.53972(12) 0.0606(6) Uani 1 1 d .
H12 H 0.5858 0.0802 0.5349 0.073 Uiso 1 1 calc R
C13 C 0.64315(9) 0.17237(14) 0.57605(12) 0.0610(6) Uani 1 1 d .
C14 C 0.64885(10) 0.25576(15) 0.58108(12) 0.0638(6) Uani 1 1 d .
H14 H 0.6854 0.2793 0.6057 0.077 Uiso 1 1 calc R
C15 C 0.60162(9) 0.30568(14) 0.55047(12) 0.0605(6) Uani 1 1 d .
H15 H 0.6063 0.3632 0.5531 0.073 Uiso 1 1 calc R
C16 C 0.68838(11) 0.04227(15) 0.61014(15) 0.0759(7) Uani 1 1 d .
H16A H 0.6622 0.0280 0.6377 0.114 Uiso 1 1 calc R
H16B H 0.7263 0.0191 0.6364 0.114 Uiso 1 1 calc R
H16C H 0.6737 0.0202 0.5587 0.114 Uiso 1 1 calc R
C17 C 0.52956(9) 0.42371(14) 0.39528(11) 0.0586(5) Uani 1 1 d .
C18 C 0.52869(9) 0.50571(14) 0.37755(11) 0.0587(5) Uani 1 1 d .
H18 H 0.5068 0.5419 0.3967 0.070 Uiso 1 1 calc R
C19 C 0.55878(9) 0.53692(14) 0.33263(11) 0.0596(5) Uani 1 1 d .
H19 H 0.5570 0.5934 0.3208 0.071 Uiso 1 1 calc R
C20 C 0.59130(9) 0.48455(14) 0.30547(12) 0.0605(6) Uani 1 1 d .
C21 C 0.59426(10) 0.40298(14) 0.32430(12) 0.0635(6) Uani 1 1 d .
H21 H 0.6175 0.3674 0.3069 0.076 Uiso 1 1 calc R
C22 C 0.56372(9) 0.37253(14) 0.36831(12) 0.0619(6) Uani 1 1 d .
H22 H 0.5660 0.3161 0.3804 0.074 Uiso 1 1 calc R
C23 C 0.61914(10) 0.59165(14) 0.23846(13) 0.0670(6) Uani 1 1 d .
H23A H 0.5791 0.6062 0.2119 0.100 Uiso 1 1 calc R
H23B H 0.6417 0.6006 0.2048 0.100 Uiso 1 1 calc R
H23C H 0.6343 0.6257 0.2837 0.100 Uiso 1 1 calc R
C24 C 0.32252(9) 0.46649(13) 0.44944(12) 0.0600(5) Uani 1 1 d .
C25 C 0.30490(9) 0.51791(13) 0.49728(12) 0.0606(5) Uani 1 1 d .
H25 H 0.3203 0.5102 0.5505 0.073 Uiso 1 1 calc R
C26 C 0.26577(9) 0.57937(14) 0.46880(13) 0.0621(6) Uani 1 1 d .
H26 H 0.2538 0.6131 0.5021 0.075 Uiso 1 1 calc R
C27 C 0.24387(9) 0.59181(13) 0.39132(12) 0.0593(5) Uani 1 1 d .
C28 C 0.26315(9) 0.54376(13) 0.34352(13) 0.0617(6) Uani 1 1 d .
H28 H 0.2494 0.5538 0.2906 0.074 Uiso 1 1 calc R
C29 C 0.30192(9) 0.48174(14) 0.37192(12) 0.0619(6) Uani 1 1 d .
H29 H 0.3146 0.4493 0.3385 0.074 Uiso 1 1 calc R
C30 C 0.18087(11) 0.69668(16) 0.40436(14) 0.0790(7) Uani 1 1 d .
H30A H 0.1638 0.6603 0.4325 0.119 Uiso 1 1 calc R
H30B H 0.1515 0.7336 0.3729 0.119 Uiso 1 1 calc R
H30C H 0.2115 0.7286 0.4400 0.119 Uiso 1 1 calc R
C31 C 0.25025(9) 0.26768(13) 0.63395(12) 0.0598(5) Uani 1 1 d .
C32 C 0.19514(9) 0.29782(14) 0.59782(12) 0.0611(6) Uani 1 1 d .
H32 H 0.1872 0.3234 0.5499 0.073 Uiso 1 1 calc R
C33 C 0.15167(9) 0.29203(14) 0.62887(12) 0.0614(6) Uani 1 1 d .
H33 H 0.1149 0.3140 0.6031 0.074 Uiso 1 1 calc R
C34 C 0.16278(10) 0.25372(14) 0.69795(12) 0.0603(6) Uani 1 1 d .
C35 C 0.21692(10) 0.22197(14) 0.73466(13) 0.0628(6) Uani 1 1 d .
H35 H 0.2244 0.1952 0.7820 0.075 Uiso 1 1 calc R
C36 C 0.25982(9) 0.22892(14) 0.70324(12) 0.0615(6) Uani 1 1 d .
H36 H 0.2966 0.2069 0.7293 0.074 Uiso 1 1 calc R
C37 C 0.06768(10) 0.27873(15) 0.69979(13) 0.0690(6) Uani 1 1 d .
H37A H 0.0712 0.3377 0.6943 0.104 Uiso 1 1 calc R
H37B H 0.0441 0.2680 0.7318 0.104 Uiso 1 1 calc R
H37C H 0.0496 0.2542 0.6498 0.104 Uiso 1 1 calc R
C38 C 0.37535(9) 0.17852(13) 0.66697(12) 0.0582(5) Uani 1 1 d .
C39 C 0.42237(9) 0.19252(14) 0.73123(12) 0.0608(6) Uani 1 1 d .
H39 H 0.4392 0.2453 0.7398 0.073 Uiso 1 1 calc R
C40 C 0.44521(9) 0.13099(14) 0.78307(12) 0.0606(6) Uani 1 1 d .
H40 H 0.4770 0.1417 0.8272 0.073 Uiso 1 1 calc R
C41 C 0.42162(9) 0.05443(14) 0.77036(12) 0.0612(6) Uani 1 1 d .
C42 C 0.37408(10) 0.03923(14) 0.70659(13) 0.0647(6) Uani 1 1 d .
H42 H 0.3575 -0.0137 0.6982 0.078 Uiso 1 1 calc R
C43 C 0.35125(9) 0.10082(14) 0.65604(12) 0.0627(6) Uani 1 1 d .
H43 H 0.3186 0.0903 0.6130 0.075 Uiso 1 1 calc R
C44 C 0.49776(10) -0.00144(15) 0.87350(13) 0.0724(7) Uani 1 1 d .
H44A H 0.5249 0.0183 0.8493 0.109 Uiso 1 1 calc R
H44B H 0.5107 -0.0542 0.8976 0.109 Uiso 1 1 calc R
H44C H 0.4956 0.0379 0.9119 0.109 Uiso 1 1 calc R
B1 B 0.43885(11) 0.26341(16) 0.56760(14) 0.0596(6) Uani 1 1 d .

loop_
_atom_site_aniso_label
_atom_site_aniso_U_11
_atom_site_aniso_U_22
_atom_site_aniso_U_33
_atom_site_aniso_U_23
_atom_site_aniso_U_13
_atom_site_aniso_U_12
F1 0.0563(7) 0.0763(8) 0.0554(7) 0.0021(6) 0.0180(6) 0.0021(6)
F2 0.0639(7) 0.0663(8) 0.0633(7) 0.0018(6) 0.0251(6) 0.0022(6)
O1 0.0596(9) 0.0766(11) 0.0704(10) 0.0020(8) 0.0183(8) 0.0074(8)
O2 0.0726(10) 0.0729(10) 0.0647(9) 0.0002(8) 0.0342(8) 0.0003(8)
O3 0.0603(9) 0.0759(10) 0.0612(9) 0.0038(8) 0.0218(7) 0.0107(8)
O4 0.0576(9) 0.0810(10) 0.0632(9) 0.0069(8) 0.0241(7) 0.0012(8)
O5 0.0647(10) 0.0710(10) 0.0680(10) 0.0098(8) 0.0113(8) -0.0034(8)
N1 0.0553(10) 0.0661(11) 0.0530(10) 0.0015(8) 0.0182(8) 0.0016(9)
N2 0.0551(10) 0.0635(11) 0.0530(10) 0.0012(8) 0.0175(8) 0.0010(8)
C1 0.0552(13) 0.0676(14) 0.0539(12) -0.0053(10) 0.0193(10) -0.0008(10)
C2 0.0580(13) 0.0656(13) 0.0507(12) -0.0014(10) 0.0177(10) -0.0004(10)
C3 0.0597(14) 0.0646(13) 0.0548(13) 0.0019(10) 0.0192(10) 0.0013(11)
C4 0.0552(13) 0.0641(13) 0.0531(12) -0.0008(10) 0.0166(10) 0.0009(10)
C5 0.0543(13) 0.0681(14) 0.0539(12) -0.0034(10) 0.0157(10) -0.0035(10)
C6 0.0554(13) 0.0628(13) 0.0535(12) -0.0009(10) 0.0176(10) 0.0007(11)
C7 0.0537(13) 0.0683(14) 0.0568(13) -0.0017(11) 0.0172(10) 0.0017(10)
C8 0.0541(13) 0.0664(13) 0.0515(12) -0.0031(10) 0.0178(9) -0.0009(10)
C9 0.0567(13) 0.0650(13) 0.0531(12) -0.0027(10) 0.0192(10) -0.0035(10)
C10 0.0570(13) 0.0671(14) 0.0496(12) 0.0006(10) 0.0219(10) 0.0014(11)
C11 0.0571(13) 0.0710(15) 0.0557(13) -0.0025(11) 0.0223(10) 0.0003(11)
C12 0.0624(14) 0.0657(14) 0.0568(13) -0.0013(10) 0.0239(10) 0.0013(11)
C13 0.0577(14) 0.0720(15) 0.0561(13) 0.0017(11) 0.0224(10) 0.0062(11)
C14 0.0558(13) 0.0785(16) 0.0575(13) -0.0019(11) 0.0194(10) -0.0018(12)
C15 0.0628(14) 0.0656(13) 0.0567(13) 0.0000(10) 0.0244(11) -0.0010(11)
C16 0.0690(16) 0.0794(17) 0.0820(17) 0.0117(13) 0.0286(13) 0.0117(13)
C17 0.0553(13) 0.0686(14) 0.0511(12) -0.0010(10) 0.0166(10) -0.0002(10)
C18 0.0552(13) 0.0681(14) 0.0532(12) -0.0026(10) 0.0185(10) 0.0051(10)
C19 0.0584(13) 0.0680(14) 0.0525(12) 0.0000(10) 0.0184(10) 0.0009(11)
C20 0.0584(13) 0.0729(15) 0.0525(12) -0.0023(11) 0.0212(10) -0.0025(11)
C21 0.0630(14) 0.0686(14) 0.0625(14) -0.0049(11) 0.0255(11) 0.0033(11)
C22 0.0625(14) 0.0645(14) 0.0605(13) 0.0000(11) 0.0228(11) 0.0030(11)
C23 0.0699(15) 0.0733(15) 0.0627(14) -0.0003(11) 0.0284(11) -0.0044(12)
C24 0.0532(12) 0.0694(14) 0.0583(13) 0.0035(11) 0.0195(10) -0.0040(11)
C25 0.0560(13) 0.0701(14) 0.0570(13) 0.0028(11) 0.0205(10) 0.0009(11)
C26 0.0596(13) 0.0692(14) 0.0615(14) -0.0008(11) 0.0252(11) -0.0025(11)
C27 0.0534(13) 0.0661(14) 0.0597(14) 0.0046(11) 0.0203(10) -0.0017(11)
C28 0.0530(13) 0.0735(15) 0.0586(13) 0.0028(11) 0.0185(10) 0.0015(11)
C29 0.0551(13) 0.0742(15) 0.0603(14) -0.0022(11) 0.0244(10) -0.0019(11)
C30 0.0776(17) 0.0915(18) 0.0709(15) 0.0056(13) 0.0284(13) 0.0244(14)
C31 0.0574(13) 0.0659(14) 0.0565(13) -0.0028(10) 0.0191(10) -0.0005(11)
C32 0.0582(14) 0.0715(14) 0.0533(12) 0.0022(10) 0.0178(10) -0.0008(11)
C33 0.0518(12) 0.0726(14) 0.0595(13) 0.0018(11) 0.0179(10) 0.0006(11)
C34 0.0583(14) 0.0680(14) 0.0582(13) -0.0020(11) 0.0238(11) -0.0044(11)
C35 0.0614(14) 0.0715(14) 0.0569(13) 0.0038(11) 0.0213(11) 0.0014(11)
C36 0.0541(13) 0.0741(15) 0.0560(13) 0.0062(11) 0.0178(10) 0.0057(11)
C37 0.0584(14) 0.0831(16) 0.0683(15) 0.0045(12) 0.0246(11) 0.0024(12)
C38 0.0538(12) 0.0695(14) 0.0560(13) 0.0004(10) 0.0244(10) 0.0009(11)
C39 0.0591(13) 0.0658(13) 0.0589(13) -0.0008(11) 0.0215(10) -0.0018(11)
C40 0.0554(13) 0.0709(15) 0.0547(12) 0.0006(11) 0.0170(10) -0.0026(11)
C41 0.0581(13) 0.0665(14) 0.0612(13) 0.0058(11) 0.0225(11) 0.0012(11)
C42 0.0577(13) 0.0663(14) 0.0690(14) 0.0003(12) 0.0193(11) -0.0040(11)
C43 0.0550(13) 0.0726(15) 0.0583(13) -0.0009(11) 0.0159(10) -0.0023(11)
C44 0.0655(15) 0.0797(16) 0.0666(15) 0.0095(12) 0.0145(12) 0.0010(12)
B1 0.0555(15) 0.0665(17) 0.0574(15) -0.0020(12) 0.0195(12) -0.0004(12)

loop_
_atom_type_symbol
_atom_type_description
_atom_type_scat_dispersion_real
_atom_type_scat_dispersion_imag
_atom_type_scat_source
C C 0.0181 0.0091 'International Tables Vol C Tables 4.2.6.8 and 6.1.1.4'
H H 0.0000 0.0000 'International Tables Vol C Tables 4.2.6.8 and 6.1.1.4'
B B 0.0090 0.0039 'International Tables Vol C Tables 4.2.6.8 and 6.1.1.4'
N N 0.0311 0.0180 'International Tables Vol C Tables 4.2.6.8 and 6.1.1.4'
O O 0.0492 0.0322 'International Tables Vol C Tables 4.2.6.8 and 6.1.1.4'
F F 0.0727 0.0534 'International Tables Vol C Tables 4.2.6.8 and 6.1.1.4'

loop_
_geom_angle_atom_site_label_1
_geom_angle_atom_site_label_2
_geom_angle_atom_site_label_3
_geom_angle
C13 O1 C16 117.97(18)
C20 O2 C23 116.89(17)
C27 O3 C30 117.38(17)
C34 O4 C37 118.37(17)
C41 O5 C44 116.84(17)
C1 N1 C4 107.61(17)
C1 N1 B1 127.48(18)
C4 N1 B1 123.78(18)
C9 N2 C6 107.45(17)
C9 N2 B1 128.16(18)
C6 N2 B1 124.26(18)
N1 C1 C2 108.99(18)
N1 C1 C10 122.89(19)
C2 C1 C10 128.1(2)
C3 C2 C1 106.5(2)
C3 C2 C17 123.5(2)
C1 C2 C17 129.9(2)
C2 C3 C4 108.73(19)
C2 C3 H3 125.6
C4 C3 H3 125.6
N1 C4 C5 121.61(19)
N1 C4 C3 108.13(18)
C5 C4 C3 130.0(2)
C6 C5 C4 120.8(2)
C6 C5 C24 117.0(2)
C4 C5 C24 122.11(19)
N2 C6 C7 108.54(18)
N2 C6 C5 121.62(19)
C7 C6 C5 129.8(2)
C8 C7 C6 108.9(2)
C8 C7 H7 125.6
C6 C7 H7 125.6
C7 C8 C9 105.70(19)
C7 C8 C31 123.8(2)
C9 C8 C31 130.3(2)
N2 C9 C8 109.43(19)
N2 C9 C38 122.63(19)
C8 C9 C38 127.9(2)
C11 C10 C15 117.6(2)
C11 C10 C1 122.4(2)
C15 C10 C1 120.1(2)
C10 C11 C12 122.1(2)
C10 C11 H11 118.9
C12 C11 H11 118.9
C13 C12 C11 119.1(2)
C13 C12 H12 120.4
C11 C12 H12 120.4
O1 C13 C14 115.8(2)
O1 C13 C12 124.3(2)
C14 C13 C12 120.0(2)
C13 C14 C15 120.4(2)
C13 C14 H14 119.8
C15 C14 H14 119.8
C14 C15 C10 120.8(2)
C14 C15 H15 119.6
C10 C15 H15 119.6
O1 C16 H16A 109.5
O1 C16 H16B 109.5
H16A C16 H16B 109.5
O1 C16 H16C 109.5
H16A C16 H16C 109.5
H16B C16 H16C 109.5
C18 C17 C22 117.4(2)
C18 C17 C2 118.8(2)
C22 C17 C2 123.6(2)
C17 C18 C19 122.2(2)
C17 C18 H18 118.9
C19 C18 H18 118.9
C20 C19 C18 119.1(2)
C20 C19 H19 120.5
C18 C19 H19 120.5
O2 C20 C21 115.83(19)
O2 C20 C19 124.4(2)
C21 C20 C19 119.8(2)
C20 C21 C22 120.6(2)
C20 C21 H21 119.7
C22 C21 H21 119.7
C21 C22 C17 120.8(2)
C21 C22 H22 119.6
C17 C22 H22 119.6
O2 C23 H23A 109.5
O2 C23 H23B 109.5
H23A C23 H23B 109.5
O2 C23 H23C 109.5
H23A C23 H23C 109.5
H23B C23 H23C 109.5
C29 C24 C25 118.3(2)
C29 C24 C5 122.7(2)
C25 C24 C5 118.92(19)
C26 C25 C24 121.4(2)
C26 C25 H25 119.3
C24 C25 H25 119.3
C25 C26 C27 119.7(2)
C25 C26 H26 120.2
C27 C26 H26 120.2
O3 C27 C26 124.6(2)
O3 C27 C28 115.96(18)
C26 C27 C28 119.4(2)
C29 C28 C27 120.9(2)
C29 C28 H28 119.6
C27 C28 H28 119.6
C28 C29 C24 120.2(2)
C28 C29 H29 119.9
C24 C29 H29 119.9
O3 C30 H30A 109.5
O3 C30 H30B 109.5
H30A C30 H30B 109.5
O3 C30 H30C 109.5
H30A C30 H30C 109.5
H30B C30 H30C 109.5
C36 C31 C32 116.8(2)
C36 C31 C8 124.1(2)
C32 C31 C8 119.0(2)
C33 C32 C31 122.8(2)
C33 C32 H32 118.6
C31 C32 H32 118.6
C34 C33 C32 118.8(2)
C34 C33 H33 120.6
C32 C33 H33 120.6
O4 C34 C33 123.9(2)
O4 C34 C35 116.43(19)
C33 C34 C35 119.7(2)
C36 C35 C34 120.7(2)
C36 C35 H35 119.6
C34 C35 H35 119.6
C35 C36 C31 121.1(2)
C35 C36 H36 119.4
C31 C36 H36 119.4
O4 C37 H37A 109.5
O4 C37 H37B 109.5
H37A C37 H37B 109.5
O4 C37 H37C 109.5
H37A C37 H37C 109.5
H37B C37 H37C 109.5
C39 C38 C43 118.3(2)
C39 C38 C9 120.3(2)
C43 C38 C9 121.35(19)
C40 C39 C38 121.2(2)
C40 C39 H39 119.4
C38 C39 H39 119.4
C41 C40 C39 119.6(2)
C41 C40 H40 120.2
C39 C40 H40 120.2
O5 C41 C40 123.7(2)
O5 C41 C42 116.1(2)
C40 C41 C42 120.2(2)
C43 C42 C41 119.9(2)
C43 C42 H42 120.1
C41 C42 H42 120.1
C42 C43 C38 120.9(2)
C42 C43 H43 119.6
C38 C43 H43 119.6
O5 C44 H44A 109.5
O5 C44 H44B 109.5
H44A C44 H44B 109.5
O5 C44 H44C 109.5
H44A C44 H44C 109.5
H44B C44 H44C 109.5
F2 B1 F1 110.83(19)
F2 B1 N2 108.34(19)
F1 B1 N2 110.98(19)
F2 B1 N1 111.61(18)
F1 B1 N1 107.54(18)
N2 B1 N1 107.51(18)

loop_
_geom_bond_atom_site_label_1
_geom_bond_atom_site_label_2
_geom_bond_distance
F1 B1 1.386(3)
F2 B1 1.382(3)
O1 C13 1.374(3)
O1 C16 1.421(3)
O2 C20 1.379(2)
O2 C23 1.423(3)
O3 C27 1.360(3)
O3 C30 1.433(3)
O4 C34 1.369(3)
O4 C37 1.425(3)
O5 C41 1.369(3)
O5 C44 1.437(3)
N1 C1 1.374(3)
N1 C4 1.394(3)
N1 B1 1.570(3)
N2 C9 1.364(3)
N2 C6 1.389(3)
N2 B1 1.564(3)
C1 C2 1.420(3)
C1 C10 1.479(3)
C2 C3 1.381(3)
C2 C17 1.484(3)
C3 C4 1.397(3)
C3 H3 0.9500
C4 C5 1.396(3)
C5 C6 1.395(3)
C5 C24 1.484(3)
C6 C7 1.393(3)
C7 C8 1.381(3)
C7 H7 0.9500
C8 C9 1.431(3)
C8 C31 1.475(3)
C9 C38 1.475(3)
C10 C11 1.381(3)
C10 C15 1.401(3)
C11 C12 1.388(3)
C11 H11 0.9500
C12 C13 1.388(3)
C12 H12 0.9500
C13 C14 1.375(3)
C14 C15 1.387(3)
C14 H14 0.9500
C15 H15 0.9500
C16 H16A 0.9800
C16 H16B 0.9800
C16 H16C 0.9800
C17 C18 1.383(3)
C17 C22 1.398(3)
C18 C19 1.391(3)
C18 H18 0.9500
C19 C20 1.383(3)
C19 H19 0.9500
C20 C21 1.379(3)
C21 C22 1.382(3)
C21 H21 0.9500
C22 H22 0.9500
C23 H23A 0.9800
C23 H23B 0.9800
C23 H23C 0.9800
C24 C29 1.393(3)
C24 C25 1.400(3)
C25 C26 1.377(3)
C25 H25 0.9500
C26 C27 1.386(3)
C26 H26 0.9500
C27 C28 1.389(3)
C28 C29 1.379(3)
C28 H28 0.9500
C29 H29 0.9500
C30 H30A 0.9800
C30 H30B 0.9800
C30 H30C 0.9800
C31 C36 1.393(3)
C31 C32 1.397(3)
C32 C33 1.384(3)
C32 H32 0.9500
C33 C34 1.381(3)
C33 H33 0.9500
C34 C35 1.390(3)
C35 C36 1.377(3)
C35 H35 0.9500
C36 H36 0.9500
C37 H37A 0.9800
C37 H37B 0.9800
C37 H37C 0.9800
C38 C39 1.389(3)
C38 C43 1.393(3)
C39 C40 1.385(3)
C39 H39 0.9500
C40 C41 1.372(3)
C40 H40 0.9500
C41 C42 1.394(3)
C42 C43 1.372(3)
C42 H42 0.9500
C43 H43 0.9500
C44 H44A 0.9800
C44 H44B 0.9800
C44 H44C 0.9800

loop_
_geom_torsion_atom_site_label_1
_geom_torsion_atom_site_label_2
_geom_torsion_atom_site_label_3
_geom_torsion_atom_site_label_4
_geom_torsion
C4 N1 C1 C2 -1.2(2)
B1 N1 C1 C2 -169.26(19)
C4 N1 C1 C10 176.89(19)
B1 N1 C1 C10 8.8(3)
N1 C1 C2 C3 0.9(2)
C10 C1 C2 C3 -177.0(2)
N1 C1 C2 C17 -175.8(2)
C10 C1 C2 C17 6.3(4)
C1 C2 C3 C4 -0.3(2)
C17 C2 C3 C4 176.65(19)
C1 N1 C4 C5 -173.9(2)
B1 N1 C4 C5 -5.2(3)
C1 N1 C4 C3 1.0(2)
B1 N1 C4 C3 169.62(18)
C2 C3 C4 N1 -0.4(2)
C2 C3 C4 C5 173.8(2)
N1 C4 C5 C6 -0.9(3)
C3 C4 C5 C6 -174.5(2)
N1 C4 C5 C24 175.50(19)
C3 C4 C5 C24 1.9(4)
C9 N2 C6 C7 0.0(2)
B1 N2 C6 C7 176.13(19)
C9 N2 C6 C5 -177.69(19)
B1 N2 C6 C5 -1.6(3)
C4 C5 C6 N2 4.3(3)
C24 C5 C6 N2 -172.28(18)
C4 C5 C6 C7 -172.9(2)
C24 C5 C6 C7 10.5(3)
N2 C6 C7 C8 0.4(2)
C5 C6 C7 C8 177.9(2)
C6 C7 C8 C9 -0.7(2)
C6 C7 C8 C31 175.23(19)
C6 N2 C9 C8 -0.5(2)
B1 N2 C9 C8 -176.38(19)
C6 N2 C9 C38 -177.84(19)
B1 N2 C9 C38 6.3(3)
C7 C8 C9 N2 0.8(2)
C31 C8 C9 N2 -174.8(2)
C7 C8 C9 C38 177.9(2)
C31 C8 C9 C38 2.3(4)
N1 C1 C10 C11 54.4(3)
C2 C1 C10 C11 -128.0(2)
N1 C1 C10 C15 -126.8(2)
C2 C1 C10 C15 50.9(3)
C15 C10 C11 C12 1.5(3)
C1 C10 C11 C12 -179.6(2)
C10 C11 C12 C13 0.5(3)
C16 O1 C13 C14 173.6(2)
C16 O1 C13 C12 -8.1(3)
C11 C12 C13 O1 -179.72(19)
C11 C12 C13 C14 -1.5(3)
O1 C13 C14 C15 178.75(19)
C12 C13 C14 C15 0.4(3)
C13 C14 C15 C10 1.7(3)
C11 C10 C15 C14 -2.7(3)
C1 C10 C15 C14 178.43(19)
C3 C2 C17 C18 31.7(3)
C1 C2 C17 C18 -152.1(2)
C3 C2 C17 C22 -142.6(2)
C1 C2 C17 C22 33.6(3)
C22 C17 C18 C19 2.1(3)
C2 C17 C18 C19 -172.56(19)
C17 C18 C19 C20 -0.8(3)
C23 O2 C20 C21 178.67(19)
C23 O2 C20 C19 -1.9(3)
C18 C19 C20 O2 179.42(19)
C18 C19 C20 C21 -1.2(3)
O2 C20 C21 C22 -178.67(19)
C19 C20 C21 C22 1.9(3)
C20 C21 C22 C17 -0.6(3)
C18 C17 C22 C21 -1.4(3)
C2 C17 C22 C21 173.0(2)
C6 C5 C24 C29 -128.6(2)
C4 C5 C24 C29 54.9(3)
C6 C5 C24 C25 48.6(3)
C4 C5 C24 C25 -128.0(2)
C29 C24 C25 C26 3.6(3)
C5 C24 C25 C26 -173.8(2)
C24 C25 C26 C27 -1.1(3)
C30 O3 C27 C26 -3.8(3)
C30 O3 C27 C28 176.6(2)
C25 C26 C27 O3 178.25(19)
C25 C26 C27 C28 -2.1(3)
O3 C27 C28 C29 -177.59(19)
C26 C27 C28 C29 2.7(3)
C27 C28 C29 C24 -0.2(3)
C25 C24 C29 C28 -2.9(3)
C5 C24 C29 C28 174.3(2)
C7 C8 C31 C36 -155.2(2)
C9 C8 C31 C36 19.7(4)
C7 C8 C31 C32 20.5(3)
C9 C8 C31 C32 -164.6(2)
C36 C31 C32 C33 1.5(3)
C8 C31 C32 C33 -174.5(2)
C31 C32 C33 C34 -1.1(3)
C37 O4 C34 C33 -2.8(3)
C37 O4 C34 C35 177.43(19)
C32 C33 C34 O4 -179.7(2)
C32 C33 C34 C35 0.0(3)
O4 C34 C35 C36 -179.7(2)
C33 C34 C35 C36 0.6(3)
C34 C35 C36 C31 -0.1(3)
C32 C31 C36 C35 -0.9(3)
C8 C31 C36 C35 174.9(2)
N2 C9 C38 C39 64.8(3)
C8 C9 C38 C39 -112.0(3)
N2 C9 C38 C43 -118.7(2)
C8 C9 C38 C43 64.5(3)
C43 C38 C39 C40 0.5(3)
C9 C38 C39 C40 177.1(2)
C38 C39 C40 C41 1.0(3)
C44 O5 C41 C40 -13.2(3)
C44 O5 C41 C42 166.7(2)
C39 C40 C41 O5 178.3(2)
C39 C40 C41 C42 -1.6(3)
O5 C41 C42 C43 -179.2(2)
C40 C41 C42 C43 0.7(3)
C41 C42 C43 C38 0.8(3)
C39 C38 C43 C42 -1.4(3)
C9 C38 C43 C42 -178.0(2)
C9 N2 B1 F2 50.9(3)
C6 N2 B1 F2 -124.3(2)
C9 N2 B1 F1 -71.0(3)
C6 N2 B1 F1 113.8(2)
C9 N2 B1 N1 171.68(18)
C6 N2 B1 N1 -3.6(3)
C1 N1 B1 F2 -68.1(3)
C4 N1 B1 F2 125.6(2)
C1 N1 B1 F1 53.7(3)
C4 N1 B1 F1 -112.7(2)
C1 N1 B1 N2 173.23(18)
C4 N1 B1 N2 6.9(3)
